data_4504943
loop_
_publ_author_name
'Lee, Sang-Ok'
'Shacklady, Danielle M.'
'Horner, Matthew J.'
'Ferlay, Sylvie'
'Hosseini, Mir W.'
'Ward, Michael D.'

_publ_section_title
;
 Structural Transference and Regulation of Bimodal Assembly of
 Charge-Assisted Hydrogen-Bonded Networks
;
_journal_issue 3
_journal_name_full 'Crystal Growth &amp; Design'
_journal_page_first 995
_journal_paper_doi 10.1021/cg049660w
_journal_volume 5
_journal_year 2005
_chemical_formula_moiety 'C14 H20 N4, C12 N6'
_chemical_formula_sum 'C26 H20 N10'
_chemical_formula_weight 472.52
_chemical_name_common '1R (1PBA)(C6(CN)6)'
_chemical_name_systematic
; 
 ? 
;
_space_group_IT_number 43
_symmetry_cell_setting orthorhombic
_symmetry_space_group_name_Hall 'F 2 -2d'
_symmetry_space_group_name_H-M 'F d d 2'
_atom_sites_solution_hydrogens geom
_atom_sites_solution_primary direct
_atom_sites_solution_secondary difmap
_audit_creation_method SHELXL-97
_cell_angle_alpha 90.00
_cell_angle_beta 90.00
_cell_angle_gamma 90.00
_cell_formula_units_Z 16
_cell_length_a 12.1332(15)
_cell_length_b 16.798(2)
_cell_length_c 46.658(6)
_cell_measurement_reflns_used 3167
_cell_measurement_temperature 173(2)
_cell_volume 9510(2)
_computing_cell_refinement 'SAINT, Bruker'
_computing_data_collection 'SMART, Bruker'
_computing_data_reduction 'SAINT, Bruker'
_computing_molecular_graphics 'SHELXTL, Bruker'
_computing_structure_refinement SHELXL-97
_computing_structure_solution SHELXS-97
_diffrn_ambient_temperature 173(2)
_diffrn_measured_fraction_theta_full 1.000
_diffrn_measured_fraction_theta_max 1.000
_diffrn_measurement_device_type 'Siemens SMART Platform CCD'
_diffrn_measurement_method 'area detector, omega scans'
_diffrn_radiation_monochromator graphite
_diffrn_radiation_source 'normal-focus sealed tube'
_diffrn_radiation_type MoK\a
_diffrn_radiation_wavelength 0.71073
_diffrn_reflns_av_R_equivalents 0.0247
_diffrn_reflns_av_sigmaI/netI 0.0189
_diffrn_reflns_limit_h_max 14
_diffrn_reflns_limit_h_min -14
_diffrn_reflns_limit_k_max 20
_diffrn_reflns_limit_k_min -19
_diffrn_reflns_limit_l_max 55
_diffrn_reflns_limit_l_min -55
_diffrn_reflns_number 20192
_diffrn_reflns_theta_full 25.06
_diffrn_reflns_theta_max 25.06
_diffrn_reflns_theta_min 1.75
_exptl_absorpt_coefficient_mu 0.085
_exptl_absorpt_correction_T_max 0.983
_exptl_absorpt_correction_T_min 0.950
_exptl_absorpt_correction_type multi-scan
_exptl_absorpt_process_details 'SADABS,R. Blessing, 1995'
_exptl_crystal_colour red
_exptl_crystal_density_diffrn 1.320
_exptl_crystal_density_method 'not measured'
_exptl_crystal_description 'hexagonal plate'
_exptl_crystal_F_000 3936
_exptl_crystal_size_max 0.7
_exptl_crystal_size_mid 0.5
_exptl_crystal_size_min 0.2
_refine_diff_density_max 0.684
_refine_diff_density_min -0.277
_refine_diff_density_rms 0.080
_refine_ls_abs_structure_details 'Flack H D (1983), Acta Cryst. A39, 876-881'
_refine_ls_abs_structure_Flack 2(3)
_refine_ls_extinction_method none
_refine_ls_goodness_of_fit_ref 1.049
_refine_ls_hydrogen_treatment mixed
_refine_ls_matrix_type full
_refine_ls_number_parameters 342
_refine_ls_number_reflns 4226
_refine_ls_number_restraints 1
_refine_ls_restrained_S_all 1.048
_refine_ls_R_factor_all 0.0804
_refine_ls_R_factor_gt 0.0747
_refine_ls_shift/su_max 0.000
_refine_ls_shift/su_mean 0.000
_refine_ls_structure_factor_coef Fsqd
_refine_ls_weighting_details 'calc w=1/[\s^2^(Fo^2^)+(0.1597P)^2^+7.6333P] where P=(Fo^2^+2Fc^2^)/3'
_refine_ls_weighting_scheme calc
_refine_ls_wR_factor_gt 0.1992
_refine_ls_wR_factor_ref 0.2068
_reflns_number_gt 3757
_reflns_number_total 4226
_reflns_threshold_expression >2sigma(I)
_cod_data_source_file cg049660wsi20041005_070839.cif
_cod_data_source_block c:\1R
_cod_depositor_comments
;
The following automatic conversions were performed:
'_atom_site_symetry_multiplicity' tag replaced with
'_atom_site_symmetry_multiplicity'.

Automatic conversion script
Id: cif_correct_tags 1440 2010-10-19 06:21:57Z saulius 
;
_cod_original_sg_symbol_H-M Fdd2
_cod_database_code 4504943

loop_
_symmetry_equiv_pos_as_xyz
'x, y, z'
'-x, -y, z'
'-x+1/4, y+1/4, z+1/4'
'x+1/4, -y+1/4, z+1/4'
'x, y+1/2, z+1/2'
'-x, -y+1/2, z+1/2'
'-x+1/4, y+3/4, z+3/4'
'x+1/4, -y+3/4, z+3/4'
'x+1/2, y, z+1/2'
'-x+1/2, -y, z+1/2'
'-x+3/4, y+1/4, z+3/4'
'x+3/4, -y+1/4, z+3/4'
'x+1/2, y+1/2, z'
'-x+1/2, -y+1/2, z'
'-x+3/4, y+3/4, z+1/4'
'x+3/4, -y+3/4, z+1/4'

loop_
_atom_site_label
_atom_site_type_symbol
_atom_site_fract_x
_atom_site_fract_y
_atom_site_fract_z
_atom_site_U_iso_or_equiv
_atom_site_adp_type
_atom_site_occupancy
_atom_site_symmetry_multiplicity
_atom_site_calc_flag
_atom_site_refinement_flags
_atom_site_disorder_group
N1 N 0.5242(4) -0.2597(3) 0.33325(8) 0.0635(10) Uani 1 1 d . .
N2 N 0.2589(3) -0.1356(2) 0.37028(7) 0.0443(8) Uani 1 1 d . .
N3 N 0.2669(3) -0.1308(2) 0.47422(7) 0.0459(8) Uani 1 1 d . .
N4 N 0.5232(3) -0.2731(3) 0.50906(8) 0.0661(11) Uani 1 1 d . .
N5 N 0.7492(3) -0.3678(2) 0.46700(8) 0.0528(10) Uani 1 1 d . .
N6 N 0.7474(3) -0.3677(2) 0.37389(7) 0.0488(9) Uani 1 1 d . .
C1 C 0.4822(3) -0.2301(2) 0.40651(7) 0.0344(7) Uani 1 1 d . .
C2 C 0.4820(3) -0.2303(2) 0.43618(7) 0.0341(7) Uani 1 1 d . .
C3 C 0.5645(2) -0.26919(18) 0.42073(9) 0.0372(6) Uani 1 1 d . .
C4 C 0.4377(3) -0.21127(19) 0.37930(7) 0.0356(7) Uani 1 1 d . .
C5 C 0.4912(3) -0.2399(2) 0.35446(9) 0.0424(9) Uani 1 1 d . .
C6 C 0.3382(3) -0.1700(2) 0.37536(7) 0.0395(8) Uani 1 1 d . .
C7 C 0.4377(3) -0.21427(19) 0.46315(7) 0.0355(7) Uani 1 1 d . .
C8 C 0.3424(3) -0.1697(2) 0.46815(6) 0.0356(7) Uani 1 1 d . .
C9 C 0.4884(4) -0.2474(2) 0.48817(8) 0.0460(11) Uani 1 1 d . .
C10 C 0.6575(2) -0.31877(18) 0.42055(8) 0.0370(6) Uani 1 1 d . .
C11 C 0.7069(3) -0.3448(2) 0.44649(8) 0.0424(8) Uani 1 1 d . .
C12 C 0.7049(3) -0.3447(2) 0.39472(9) 0.0445(8) Uani 1 1 d . .
C13 C 0.0225(9) 0.0259(6) 0.30391(14) 0.056(3) Uani 0.50 1 d P -1
H13A H 0.0740 0.0714 0.3052 0.067 Uiso 0.50 1 calc PR -1
H13B H 0.0087 0.0154 0.2833 0.067 Uiso 0.50 1 calc PR -1
C14 C -0.0769(4) 0.0467(3) 0.31703(8) 0.0535(11) Uani 1 1 d . .
H14A H -0.1360 0.0120 0.3095 0.064 Uiso 1 1 calc R .
H14B H -0.0952 0.1023 0.3118 0.064 Uiso 1 1 calc R .
N7 N -0.0751(3) 0.04038(18) 0.34732(6) 0.0395(8) Uani 1 1 d . .
H7N H -0.1269 0.0647 0.3572 0.047 Uiso 1 1 calc R .
C15 C 0.0000 0.0000 0.36132(10) 0.0317(10) Uani 1 2 d S .
C16 C 0.0000 0.0000 0.39315(9) 0.0292(11) Uani 1 2 d S .
C17 C 0.0542(3) -0.05888(19) 0.40846(6) 0.0358(7) Uani 1 1 d . .
H17A H 0.0918 -0.0998 0.3984 0.043 Uiso 1 1 calc R .
C18 C 0.0550(3) -0.05947(19) 0.43812(7) 0.0366(7) Uani 1 1 d . .
H18A H 0.0929 -0.1002 0.4482 0.044 Uiso 1 1 calc R .
C19 C 0.0000 0.0000 0.45286(10) 0.0287(10) Uani 1 2 d S .
C20 C 0.0000 0.0000 0.48452(10) 0.0331(11) Uani 1 2 d S .
N8 N 0.0805(3) -0.0344(2) 0.49803(7) 0.0476(9) Uani 1 1 d . .
H8N H 0.1343 -0.0556 0.4880 0.057 Uiso 1 1 calc R .
C21 C 0.0855(4) -0.0393(4) 0.52978(8) 0.0703(16) Uani 1 1 d . .
H21A H 0.1068 -0.0939 0.5354 0.084 Uiso 1 1 calc R .
H21B H 0.1431 -0.0024 0.5369 0.084 Uiso 1 1 calc R .
C22 C -0.0127(8) -0.0205(4) 0.54232(18) 0.048(2) Uiso 0.50 1 d P -1
H22A H 0.0037 -0.0032 0.5621 0.057 Uiso 0.50 1 calc PR -1
H22B H -0.0556 -0.0705 0.5438 0.057 Uiso 0.50 1 calc PR -1
C23 C 0.2624(9) -0.2722(5) 0.78840(16) 0.046(2) Uani 0.50 1 d P -1
H23A H 0.3081 -0.3210 0.7890 0.056 Uiso 0.50 1 calc PR -1
H23B H 0.2465 -0.2577 0.8086 0.056 Uiso 0.50 1 calc PR -1
C24 C 0.1664(4) -0.2925(3) 0.77649(8) 0.0675(16) Uani 1 1 d . .
H24A H 0.1083 -0.2549 0.7828 0.081 Uiso 1 1 calc R .
H24B H 0.1452 -0.3465 0.7829 0.081 Uiso 1 1 calc R .
N9 N 0.1751(3) -0.2911(2) 0.74435(6) 0.0452(9) Uani 1 1 d . .
H9N H 0.1279 -0.3190 0.7341 0.054 Uiso 1 1 calc R .
C25 C 0.2500 -0.2500 0.73123(10) 0.0347(11) Uani 1 2 d S .
C26 C 0.2500 -0.2500 0.69954(11) 0.0345(12) Uani 1 2 d S .
C27 C 0.3486(3) -0.24828(18) 0.68470(7) 0.0358(7) Uani 1 1 d . .
H27A H 0.4164 -0.2469 0.6949 0.043 Uiso 1 1 calc R .
C28 C 0.3491(3) -0.24854(18) 0.65529(7) 0.0354(7) Uani 1 1 d . .
H28A H 0.4170 -0.2477 0.6452 0.042 Uiso 1 1 calc R .
C29 C 0.2500 -0.2500 0.64027(9) 0.0339(12) Uani 1 2 d S .
C30 C 0.2500 -0.2500 0.60858(10) 0.0386(13) Uani 1 2 d S .
N10 N 0.3263(3) -0.20961(19) 0.59468(6) 0.0412(8) Uani 1 1 d . .
H10N H 0.3763 -0.1835 0.6046 0.049 Uiso 1 1 calc R .
C31 C 0.3307(4) -0.2068(3) 0.56396(8) 0.0585(12) Uani 1 1 d . .
H31A H 0.4086 -0.2080 0.5576 0.070 Uiso 1 1 calc R .
H31B H 0.2974 -0.1564 0.5571 0.070 Uiso 1 1 calc R .
C32 C 0.2713(12) -0.2744(6) 0.55145(14) 0.067(4) Uani 0.50 1 d P -1
H32A H 0.2590 -0.2633 0.5309 0.080 Uiso 0.50 1 calc PR -1
H32B H 0.3193 -0.3220 0.5527 0.080 Uiso 0.50 1 calc PR -1

loop_
_atom_site_aniso_label
_atom_site_aniso_U_11
_atom_site_aniso_U_22
_atom_site_aniso_U_33
_atom_site_aniso_U_23
_atom_site_aniso_U_13
_atom_site_aniso_U_12
N1 0.061(2) 0.101(3) 0.0292(18) -0.0086(17) 0.0005(16) 0.008(2)
N2 0.0440(19) 0.0509(19) 0.0381(16) -0.0019(14) -0.0061(13) 0.0116(15)
N3 0.0428(18) 0.052(2) 0.0430(18) 0.0003(13) 0.0072(14) 0.0176(15)
N4 0.070(2) 0.094(3) 0.0347(19) 0.0109(18) -0.0103(18) 0.020(2)
N5 0.050(2) 0.067(2) 0.0421(19) -0.0049(16) -0.0073(15) 0.0323(17)
N6 0.052(2) 0.059(2) 0.0345(16) -0.0023(14) 0.0047(14) 0.0177(17)
C1 0.0385(19) 0.0372(15) 0.0276(17) -0.0016(14) -0.0015(14) -0.0006(14)
C2 0.0305(17) 0.0397(16) 0.0320(18) 0.0018(15) 0.0014(13) 0.0000(14)
C3 0.0332(14) 0.0423(15) 0.0361(15) 0.0020(16) 0.0043(16) 0.0031(11)
C4 0.0358(18) 0.0433(18) 0.0276(16) 0.0020(13) -0.0009(13) 0.0086(14)
C5 0.035(2) 0.056(2) 0.036(2) -0.0028(16) 0.0023(14) -0.0026(16)
C6 0.044(2) 0.0444(19) 0.0300(16) -0.0006(13) -0.0050(14) 0.0014(16)
C7 0.0385(18) 0.0442(18) 0.0237(15) 0.0020(13) 0.0002(13) 0.0064(14)
C8 0.0364(18) 0.0458(18) 0.0244(15) 0.0004(12) -0.0008(12) 0.0051(15)
C9 0.064(3) 0.062(3) 0.0118(17) -0.0021(14) -0.0003(15) 0.009(2)
C10 0.0307(13) 0.0491(15) 0.0311(13) 0.0021(16) -0.0010(14) 0.0076(12)
C11 0.0370(18) 0.0511(19) 0.0390(19) -0.0028(15) 0.0038(15) 0.0115(15)
C12 0.0363(19) 0.0478(19) 0.049(2) 0.0024(16) 0.0093(16) 0.0108(15)
C13 0.074(7) 0.078(7) 0.016(3) 0.015(3) 0.010(3) 0.030(5)
C14 0.072(3) 0.060(2) 0.0281(18) -0.0018(16) -0.0122(18) 0.021(2)
N7 0.0453(19) 0.0511(18) 0.0222(14) -0.0019(12) 0.0011(12) 0.0199(15)
C15 0.031(3) 0.037(3) 0.027(2) 0.000 0.000 0.003(2)
C16 0.034(3) 0.042(3) 0.0114(19) 0.000 0.000 -0.005(2)
C17 0.0432(19) 0.0417(17) 0.0227(14) -0.0035(12) 0.0013(13) 0.0110(15)
C18 0.0426(19) 0.0393(17) 0.0280(15) 0.0028(13) -0.0027(13) 0.0089(15)
C19 0.026(2) 0.030(2) 0.030(2) 0.000 0.000 0.0024(18)
C20 0.038(3) 0.039(3) 0.022(2) 0.000 0.000 0.007(2)
N8 0.0416(19) 0.069(2) 0.0320(17) 0.0011(14) -0.0035(14) 0.0204(17)
C21 0.083(3) 0.115(4) 0.0137(15) -0.009(2) -0.0110(18) 0.056(3)
C23 0.049(5) 0.057(6) 0.033(3) 0.008(3) -0.003(4) -0.011(5)
C24 0.084(3) 0.105(4) 0.0133(17) -0.0037(19) 0.0073(18) -0.053(3)
N9 0.056(2) 0.059(2) 0.0201(15) -0.0018(13) 0.0045(13) -0.0206(17)
C25 0.046(3) 0.038(3) 0.020(2) 0.000 0.000 -0.012(2)
C26 0.046(3) 0.022(2) 0.036(3) 0.000 0.000 -0.012(2)
C27 0.0435(19) 0.0355(17) 0.0284(15) 0.0024(11) -0.0024(14) -0.0051(14)
C28 0.0416(19) 0.0354(16) 0.0292(16) -0.0007(11) 0.0006(13) -0.0097(14)
C29 0.053(3) 0.039(3) 0.009(2) 0.000 0.000 -0.004(2)
C30 0.048(3) 0.043(3) 0.025(3) 0.000 0.000 -0.012(2)
N10 0.058(2) 0.0511(18) 0.0147(12) 0.0001(11) -0.0005(12) -0.0244(15)
C31 0.073(3) 0.070(3) 0.033(2) 0.0015(18) 0.002(2) -0.023(2)
C32 0.096(10) 0.091(10) 0.013(3) -0.021(4) 0.017(4) -0.037(7)

loop_
_atom_type_symbol
_atom_type_description
_atom_type_scat_dispersion_real
_atom_type_scat_dispersion_imag
_atom_type_scat_source
C C 0.0033 0.0016 'International Tables Vol C Tables 4.2.6.8 and 6.1.1.4'
H H 0.0000 0.0000 'International Tables Vol C Tables 4.2.6.8 and 6.1.1.4'
N N 0.0061 0.0033 'International Tables Vol C Tables 4.2.6.8 and 6.1.1.4'

loop_
_geom_angle_atom_site_label_1
_geom_angle_atom_site_label_2
_geom_angle_atom_site_label_3
_geom_angle
_geom_angle_site_symmetry_1
_geom_angle_site_symmetry_3
C3 C1 C2 60.9(3) . .
C3 C1 C4 145.2(4) . .
C2 C1 C4 153.8(4) . .
C1 C2 C7 154.4(4) . .
C1 C2 C3 58.9(3) . .
C7 C2 C3 146.4(4) . .
C1 C3 C2 60.1(2) . .
C1 C3 C10 150.5(4) . .
C2 C3 C10 149.1(4) . .
C6 C4 C5 117.1(3) . .
C6 C4 C1 123.7(3) . .
C5 C4 C1 119.0(3) . .
N1 C5 C4 172.7(5) . .
N2 C6 C4 175.4(4) . .
C2 C7 C8 125.0(3) . .
C2 C7 C9 119.6(3) . .
C8 C7 C9 115.4(3) . .
N3 C8 C7 174.8(4) . .
N4 C9 C7 175.8(4) . .
C3 C10 C12 121.3(3) . .
C3 C10 C11 121.2(3) . .
C12 C10 C11 117.6(3) . .
N5 C11 C10 177.6(4) . .
N6 C12 C10 177.4(4) . .
C14 C13 C14 113.6(5) . 2
C14 C13 H13A 108.8 . .
C14 C13 H13A 108.8 2 .
C14 C13 H13B 108.8 . .
C14 C13 H13B 108.8 2 .
H13A C13 H13B 107.7 . .
C13 C14 N7 113.9(5) . .
C13 C14 C13 41.0(8) . 2
N7 C14 C13 109.6(4) . 2
C13 C14 H14A 108.8 . .
N7 C14 H14A 108.8 . .
C13 C14 H14A 72.4 2 .
C13 C14 H14B 108.8 . .
N7 C14 H14B 108.8 . .
C13 C14 H14B 139.1 2 .
H14A C14 H14B 107.7 . .
C15 N7 C14 123.1(3) . .
C15 N7 H7N 118.4 . .
C14 N7 H7N 118.4 . .
N7 C15 N7 120.2(4) . 2
N7 C15 C16 119.9(2) . .
N7 C15 C16 119.9(2) 2 .
C17 C16 C17 117.9(4) . 2
C17 C16 C15 121.03(19) . .
C17 C16 C15 121.03(19) 2 .
C18 C17 C16 121.6(3) . .
C18 C17 H17A 119.2 . .
C16 C17 H17A 119.2 . .
C17 C18 C19 119.2(3) . .
C17 C18 H18A 120.4 . .
C19 C18 H18A 120.4 . .
C18 C19 C18 120.4(4) 2 .
C18 C19 C20 119.8(2) 2 .
C18 C19 C20 119.8(2) . .
N8 C20 N8 121.9(5) 2 .
N8 C20 C19 119.1(2) 2 .
N8 C20 C19 119.1(2) . .
C20 N8 C21 122.7(3) . .
C20 N8 H8N 118.6 . .
C21 N8 H8N 118.6 . .
C22 C21 C22 30.8(6) . 2
C22 C21 N8 112.3(5) . .
C22 C21 N8 109.7(4) 2 .
C22 C21 H21A 109.1 . .
C22 C21 H21A 133.6 2 .
N8 C21 H21A 109.1 . .
C22 C21 H21B 109.1 . .
C22 C21 H21B 82.1 2 .
N8 C21 H21B 109.1 . .
H21A C21 H21B 107.9 . .
C21 C22 C21 121.0(6) . 2
C21 C22 H22A 107.1 . .
C21 C22 H22A 107.1 2 .
C21 C22 H22B 107.1 . .
C21 C22 H22B 107.1 2 .
H22A C22 H22B 106.8 . .
C24 C23 C24 122.4(6) . 14_545
C24 C23 H23A 106.7 . .
C24 C23 H23A 106.7 14_545 .
C24 C23 H23B 106.7 . .
C24 C23 H23B 106.7 14_545 .
H23A C23 H23B 106.6 . .
C23 C24 C23 32.3(6) . 14_545
C23 C24 N9 110.5(5) . .
C23 C24 N9 108.6(4) 14_545 .
C23 C24 H24A 109.6 . .
C23 C24 H24A 80.7 14_545 .
N9 C24 H24A 109.6 . .
C23 C24 H24B 109.6 . .
C23 C24 H24B 134.7 14_545 .
N9 C24 H24B 109.6 . .
H24A C24 H24B 108.1 . .
C25 N9 C24 122.0(3) . .
C25 N9 H9N 119.0 . .
C24 N9 H9N 119.0 . .
N9 C25 N9 123.6(5) 14_545 .
N9 C25 C26 118.2(2) 14_545 .
N9 C25 C26 118.2(2) . .
C27 C26 C27 119.9(5) 14_545 .
C27 C26 C25 120.1(2) 14_545 .
C27 C26 C25 120.1(2) . .
C28 C27 C26 120.3(4) . .
C28 C27 H27A 119.9 . .
C26 C27 H27A 119.9 . .
C27 C28 C29 120.0(4) . .
C27 C28 H28A 120.0 . .
C29 C28 H28A 120.0 . .
C28 C29 C28 119.5(4) . 14_545
C28 C29 C30 120.3(2) . .
C28 C29 C30 120.3(2) 14_545 .
N10 C30 N10 121.1(4) 14_545 .
N10 C30 C29 119.5(2) 14_545 .
N10 C30 C29 119.5(2) . .
C30 N10 C31 122.3(3) . .
C30 N10 H10N 118.8 . .
C31 N10 H10N 118.8 . .
C32 C31 N10 112.0(5) 14_545 .
C32 C31 C32 39.4(9) 14_545 .
N10 C31 C32 110.7(4) . .
C32 C31 H31A 135.4 14_545 .
N10 C31 H31A 109.5 . .
C32 C31 H31A 109.5 . .
C32 C31 H31B 72.5 14_545 .
N10 C31 H31B 109.5 . .
C32 C31 H31B 109.5 . .
H31A C31 H31B 108.1 . .
C31 C32 C31 116.2(6) 14_545 .
C31 C32 H32A 108.2 14_545 .
C31 C32 H32A 108.2 . .
C31 C32 H32B 108.2 14_545 .
C31 C32 H32B 108.2 . .
H32A C32 H32B 107.4 . .

loop_
_geom_bond_atom_site_label_1
_geom_bond_atom_site_label_2
_geom_bond_distance
_geom_bond_site_symmetry_2
N1 C5 1.118(6) .
N2 C6 1.147(5) .
N3 C8 1.160(5) .
N4 C9 1.146(6) .
N5 C11 1.153(5) .
N6 C12 1.165(5) .
C1 C3 1.368(5) .
C1 C2 1.385(4) .
C1 C4 1.415(5) .
C2 C7 1.395(5) .
C2 C3 1.396(5) .
C3 C10 1.402(4) .
C4 C6 1.404(5) .
C4 C5 1.412(5) .
C7 C8 1.397(5) .
C7 C9 1.433(5) .
C10 C12 1.405(5) .
C10 C11 1.419(5) .
C13 C14 1.397(12) .
C13 C14 1.515(10) 2
C13 H13A 0.9900 .
C13 H13B 0.9900 .
C14 N7 1.417(5) .
C14 C13 1.515(10) 2
C14 H14A 0.9900 .
C14 H14B 0.9900 .
N7 C15 1.310(4) .
N7 H7N 0.8800 .
C15 N7 1.310(4) 2
C15 C16 1.485(6) .
C16 C17 1.386(4) .
C16 C17 1.386(4) 2
C17 C18 1.384(4) .
C17 H17A 0.9500 .
C18 C19 1.384(4) .
C18 H18A 0.9500 .
C19 C18 1.384(4) 2
C19 C20 1.477(6) .
C20 N8 1.298(4) 2
C20 N8 1.298(4) .
N8 C21 1.485(5) .
N8 H8N 0.8800 .
C21 C22 1.365(11) .
C21 C22 1.460(10) 2
C21 H21A 0.9900 .
C21 H21B 0.9900 .
C22 C21 1.460(10) 2
C22 H22A 0.9900 .
C22 H22B 0.9900 .
C23 C24 1.335(12) .
C23 C24 1.495(10) 14_545
C23 H23A 0.9900 .
C23 H23B 0.9900 .
C24 C23 1.495(11) 14_545
C24 N9 1.503(4) .
C24 H24A 0.9900 .
C24 H24B 0.9900 .
N9 C25 1.295(4) .
N9 H9N 0.8800 .
C25 N9 1.295(4) 14_545
C25 C26 1.478(6) .
C26 C27 1.383(4) 14_545
C26 C27 1.383(4) .
C27 C28 1.372(4) .
C27 H27A 0.9500 .
C28 C29 1.392(4) .
C28 H28A 0.9500 .
C29 C28 1.392(4) 14_545
C29 C30 1.478(6) .
C30 N10 1.318(4) 14_545
C30 N10 1.318(4) .
N10 C31 1.435(5) .
N10 H10N 0.8800 .
C31 C32 1.405(14) 14_545
C31 C32 1.467(12) .
C31 H31A 0.9900 .
C31 H31B 0.9900 .
C32 C31 1.405(14) 14_545
C32 H32A 0.9900 .
C32 H32B 0.9900 .

loop_
_geom_torsion_atom_site_label_1
_geom_torsion_atom_site_label_2
_geom_torsion_atom_site_label_3
_geom_torsion_atom_site_label_4
_geom_torsion
_geom_torsion_site_symmetry_1
_geom_torsion_site_symmetry_4
C3 C1 C2 C7 -173.9(9) . .
C4 C1 C2 C7 2.7(15) . .
C4 C1 C2 C3 176.6(8) . .
C4 C1 C3 C2 -177.4(6) . .
C2 C1 C3 C10 173.5(7) . .
C4 C1 C3 C10 -3.9(10) . .
C7 C2 C3 C1 175.2(7) . .
C1 C2 C3 C10 -173.8(6) . .
C7 C2 C3 C10 1.5(11) . .
C3 C1 C4 C6 174.8(5) . .
C2 C1 C4 C6 0.0(10) . .
C3 C1 C4 C5 -0.6(7) . .
C2 C1 C4 C5 -175.5(7) . .
C6 C4 C5 N1 -5(4) . .
C1 C4 C5 N1 171(3) . .
C5 C4 C6 N2 -19(5) . .
C1 C4 C6 N2 166(5) . .
C1 C2 C7 C8 -7.1(10) . .
C3 C2 C7 C8 -177.6(5) . .
C1 C2 C7 C9 170.3(7) . .
C3 C2 C7 C9 -0.2(8) . .
C2 C7 C8 N3 -148(4) . .
C9 C7 C8 N3 35(5) . .
C2 C7 C9 N4 -161(6) . .
C8 C7 C9 N4 17(7) . .
C1 C3 C10 C12 5.0(8) . .
C2 C3 C10 C12 174.0(5) . .
C1 C3 C10 C11 -174.7(5) . .
C2 C3 C10 C11 -5.8(8) . .
C3 C10 C11 N5 169(11) . .
C12 C10 C11 N5 -11(11) . .
C3 C10 C12 N6 176(100) . .
C11 C10 C12 N6 -4(10) . .
C14 C13 C14 N7 41.0(8) 2 .
C14 C13 C14 C13 -51.9(7) 2 2
C13 C14 N7 C15 -16.8(7) . .
C13 C14 N7 C15 27.3(7) 2 .
C14 N7 C15 N7 -3.5(3) . 2
C14 N7 C15 C16 176.5(3) . .
N7 C15 C16 C17 160.3(2) . .
N7 C15 C16 C17 -19.7(2) 2 .
N7 C15 C16 C17 -19.7(2) . 2
N7 C15 C16 C17 160.3(2) 2 2
C17 C16 C17 C18 -0.1(3) 2 .
C15 C16 C17 C18 179.9(3) . .
C16 C17 C18 C19 0.2(5) . .
C17 C18 C19 C18 -0.1(3) . 2
C17 C18 C19 C20 179.9(3) . .
C18 C19 C20 N8 25.7(3) 2 2
C18 C19 C20 N8 -154.3(3) . 2
C18 C19 C20 N8 -154.3(3) 2 .
C18 C19 C20 N8 25.7(3) . .
N8 C20 N8 C21 1.8(4) 2 .
C19 C20 N8 C21 -178.2(4) . .
C20 N8 C21 C22 13.8(7) . .
C20 N8 C21 C22 -19.1(7) . 2
C22 C21 C22 C21 57.5(8) 2 2
N8 C21 C22 C21 -33.9(7) . 2
C24 C23 C24 C23 -53.1(8) 14_545 14_545
C24 C23 C24 N9 39.5(8) 14_545 .
C23 C24 N9 C25 -22.0(7) . .
C23 C24 N9 C25 12.3(7) 14_545 .
C24 N9 C25 N9 2.0(3) . 14_545
C24 N9 C25 C26 -178.0(3) . .
N9 C25 C26 C27 -144.2(2) 14_545 14_545
N9 C25 C26 C27 35.8(2) . 14_545
N9 C25 C26 C27 35.8(2) 14_545 .
N9 C25 C26 C27 -144.2(2) . .
C27 C26 C27 C28 -0.2(2) 14_545 .
C25 C26 C27 C28 179.8(2) . .
C26 C27 C28 C29 0.4(4) . .
C27 C28 C29 C28 -0.2(2) . 14_545
C27 C28 C29 C30 179.8(2) . .
C28 C29 C30 N10 144.9(2) . 14_545
C28 C29 C30 N10 -35.1(2) 14_545 14_545
C28 C29 C30 N10 -35.1(2) . .
C28 C29 C30 N10 144.9(2) 14_545 .
N10 C30 N10 C31 0.3(3) 14_545 .
C29 C30 N10 C31 -179.7(3) . .
C30 N10 C31 C32 21.2(7) . 14_545
C30 N10 C31 C32 -21.2(8) . .
C32 C31 C32 C31 -56.6(12) 14_545 14_545
N10 C31 C32 C31 43.2(10) . 14_545
